data_2103566
loop_
_publ_author_name
'In, Yasuko'
'Fujii, Mayumi'
'Sasada, Yasuhiro'
'Ishida, Toshimasa'

_publ_section_title
;
 Structural studies on C-amidated amino acids and peptides: structures
 of hydrochloride salts of C-amidated Ile, Val, Thr, Ser, Met, Trp, Gln
 and Arg, and comparison with their C-unamidated counterparts
;
_journal_issue 1
_journal_name_full 'Acta Crystallographica Section B'
_journal_page_first 72
_journal_page_last 81
_journal_paper_doi 10.1107/S0108768100013975
_journal_volume 57
_journal_year 2001
_chemical_formula_moiety 'C5 H13 N2 O S +,Cl -'
_chemical_formula_sum 'C5 H13 Cl N2 O S'
_chemical_formula_weight 184.68
_chemical_name_systematic
;
 ?
;
_space_group_IT_number 4
_symmetry_cell_setting monoclinic
_symmetry_space_group_name_Hall 'P 2yb'
_symmetry_space_group_name_H-M 'P 1 21 1'
_audit_creation_method SHELXL-97
_cell_angle_alpha 90.00
_cell_angle_beta 96.49(3)
_cell_angle_gamma 90.00
_cell_formula_units_Z 2
_cell_length_a 7.591(3)
_cell_length_b 5.029(3)
_cell_length_c 11.786(4)
_cell_measurement_reflns_used 25
_cell_measurement_temperature 293(2)
_cell_measurement_theta_max 67.48
_cell_measurement_theta_min .3
_cell_volume 447.0(4)
_computing_cell_refinement 'MSC/AFC (Molecular Structure Corp. 1991)'
_computing_data_collection 'MSC/AFC (Molecular Structure Corp. 1991)'
_computing_data_reduction 'MSC/AFC (Molecular Structure Corp. 1991)'
_computing_structure_refinement 'SHELXL-97 (Sheldrick, 1997)'
_computing_structure_solution 'SHELXS-97 (Sheldrick, 1990)'
_diffrn_ambient_temperature 293(2)
_diffrn_measured_fraction_theta_full .968
_diffrn_measured_fraction_theta_max .968
_diffrn_measurement_device_type 'Rigaku AFC5R'
_diffrn_measurement_method \w-2\q
_diffrn_radiation_monochromator graphite
_diffrn_radiation_source 'fine-focus sealed tube'
_diffrn_radiation_type 'Cu K\a'
_diffrn_radiation_wavelength 1.54180
_diffrn_reflns_av_R_equivalents .0227
_diffrn_reflns_av_sigmaI/netI .0235
_diffrn_reflns_limit_h_max 9
_diffrn_reflns_limit_h_min -9
_diffrn_reflns_limit_k_max 6
_diffrn_reflns_limit_k_min 0
_diffrn_reflns_limit_l_max 0
_diffrn_reflns_limit_l_min -13
_diffrn_reflns_number 907
_diffrn_reflns_theta_full 67.48
_diffrn_reflns_theta_max 67.48
_diffrn_reflns_theta_min 3.77
_diffrn_standards_decay_% 2
_diffrn_standards_interval_count 100
_diffrn_standards_number 3
_exptl_absorpt_coefficient_mu 5.511
_exptl_absorpt_correction_T_max .759
_exptl_absorpt_correction_T_min .697
_exptl_absorpt_correction_type '\y-scan (North, et al., 1990)'
_exptl_crystal_colour colourless
_exptl_crystal_density_diffrn 1.372
_exptl_crystal_density_method 'not measured'
_exptl_crystal_description plate
_exptl_crystal_F_000 196
_exptl_crystal_size_max .7
_exptl_crystal_size_mid .2
_exptl_crystal_size_min .05
_refine_diff_density_max .568
_refine_diff_density_min -.521
_refine_ls_abs_structure_details 'Flack H D (1983), Acta Cryst. A39, 876-881'
_refine_ls_abs_structure_Flack .01(5)
_refine_ls_extinction_method none
_refine_ls_goodness_of_fit_ref 1.439
_refine_ls_hydrogen_treatment mixed
_refine_ls_matrix_type full
_refine_ls_number_parameters 90
_refine_ls_number_reflns 864
_refine_ls_number_restraints 0
_refine_ls_restrained_S_all 1.439
_refine_ls_R_factor_all .0637
_refine_ls_R_factor_gt .0592
_refine_ls_shift/su_max .249
_refine_ls_shift/su_mean .050
_refine_ls_structure_factor_coef Fsqd
_refine_ls_weighting_details 'calc w=1/[\w^2^(Fo^2^)+(0.1P)^2^] where P=(Fo^2^+2Fc^2^)/3'
_refine_ls_weighting_scheme calc
_refine_ls_wR_factor_ref .1634
_reflns_number_gt 811
_reflns_number_total 864
_reflns_threshold_expression >2\s(I)
_cod_data_source_file oa0030.cif
_cod_data_source_block metNH2
_cod_original_sg_symbol_Hall 'P 2y1'
_cod_original_sg_symbol_H-M 'P 21'
_cod_database_code 2103566
_cod_database_fobs_code 2103566

loop_
_symmetry_equiv_pos_as_xyz
'x, y, z'
'-x, y+1/2, -z'

loop_
_atom_site_label
_atom_site_fract_x
_atom_site_fract_y
_atom_site_fract_z
_atom_site_U_iso_or_equiv
_atom_site_adp_type
_atom_site_calc_flag
_atom_site_refinement_flags
_atom_site_occupancy
_atom_site_type_symbol
Cl .51904(16) .4730 .64719(12) .0384(5) Uani d . 1 Cl
S4 .8109(2) .4047(5) .97871(12) .0431(5) Uani d . 1 S
N1 .7346(6) .4648(12) 1.4153(3) .0291(10) Uani d . 1 N
H1A .6803 .3142 1.4073 .035 Uiso d R 1 H
H1B .6930 .6258 1.4089 .035 Uiso d R 1 H
H1C .7753 .4624 1.4898 .035 Uiso d R 1 H
C1 .8676(7) .4039(13) 1.3348(4) .0292(12) Uani d . 1 C
H1 .9039 .2172 1.3427 .035 Uiso calc R 1 H
C1' 1.0272(8) .5838(14) 1.3652(5) .0300(13) Uani d . 1 C
O1' 1.0093(5) .8075(10) 1.4009(4) .0355(11) Uani d . 1 O
N2 1.1836(6) .4804(14) 1.3470(5) .0425(13) Uani d . 1 N
H2NA 1.2583 .5565 1.3601 .051 Uiso d R 1 H
H2NB 1.2061 .2906 1.3373 .051 Uiso d R 1 H
C2 .7816(6) .4573(14) 1.2116(4) .0320(12) Uani d . 1 C
H2A .6671 .3701 1.1996 .038 Uiso calc R 1 H
H2B .7630 .6469 1.2007 .038 Uiso calc R 1 H
C3 .9003(8) .3536(19) 1.1248(5) .0468(19) Uani d . 1 C
H3A .9197 .1647 1.1375 .056 Uiso calc R 1 H
H3B 1.0145 .4413 1.1380 .056 Uiso calc R 1 H
C5 .6515(10) .1451(19) .9597(7) .056(2) Uani d . 1 C
H5A .5928 .1508 .8832 .084 Uiso calc R 1 H
H5B .5658 .1676 1.0129 .084 Uiso calc R 1 H
H5C .7097 -.0234 .9727 .084 Uiso calc R 1 H

loop_
_atom_site_aniso_label
_atom_site_aniso_U_11
_atom_site_aniso_U_22
_atom_site_aniso_U_33
_atom_site_aniso_U_12
_atom_site_aniso_U_13
_atom_site_aniso_U_23
Cl .0321(7) .0372(8) .0472(8) .0020(6) .0097(5) .0016(7)
S4 .0492(9) .0507(12) .0317(8) -.0083(7) .0154(6) -.0003(7)
N1 .028(2) .031(2) .029(2) -.002(2) .0063(15) .002(2)
C1 .028(2) .029(3) .031(3) -.001(2) .007(2) -.002(3)
C1' .026(3) .035(3) .028(3) -.002(3) .000(2) .002(3)
O1' .0278(19) .032(3) .046(2) -.0023(18) .0012(17) -.010(2)
N2 .023(2) .039(3) .066(3) .000(2) .007(2) -.013(3)
C2 .030(2) .038(3) .029(2) -.005(3) .007(2) -.001(3)
C3 .037(3) .070(5) .035(3) .000(3) .011(2) -.010(3)
C5 .049(4) .060(5) .060(5) -.011(4) .011(3) -.014(4)

loop_
_atom_type_symbol
_atom_type_description
_atom_type_scat_dispersion_real
_atom_type_scat_dispersion_imag
_atom_type_scat_source
C C .0181 .0091 'International Tables Vol C Tables 4.2.6.8 and 6.1.1.4'
H H .0000 .0000 'International Tables Vol C Tables 4.2.6.8 and 6.1.1.4'
O O .0492 .0322 'International Tables Vol C Tables 4.2.6.8 and 6.1.1.4'
N N .0311 .0180 'International Tables Vol C Tables 4.2.6.8 and 6.1.1.4'
S S .3331 .5567 'International Tables Vol C Tables 4.2.6.8 and 6.1.1.4'
Cl Cl .3639 .7018 'International Tables Vol C Tables 4.2.6.8 and 6.1.1.4'

loop_
_geom_angle_atom_site_label_1
_geom_angle_atom_site_label_2
_geom_angle_atom_site_label_3
_geom_angle
C5 S4 C3 101.2(4)
N1 C1 C1' 107.8(5)
N1 C1 C2 108.5(4)
C1' C1 C2 111.0(5)
O1' C1' N2 123.5(6)
O1' C1' C1 121.0(6)
N2 C1' C1 115.4(6)
C3 C2 C1 110.5(5)
C2 C3 S4 113.9(5)

loop_
_geom_bond_atom_site_label_1
_geom_bond_atom_site_label_2
_geom_bond_distance
S4 C5 1.777(8)
S4 C3 1.797(6)
N1 C1 1.494(6)
C1 C1' 1.522(8)
C1 C2 1.547(7)
C1' O1' 1.214(8)
C1' N2 1.335(8)
C2 C3 1.529(8)

loop_
_cod_related_entry_id
_cod_related_entry_database
_cod_related_entry_code
1 ChemSpider 17966343
